data_2019778
loop_
_publ_author_name
'Mnguni, Malitsatsi J.'
'Lemmerer, Andreas'

_publ_section_title
;
 A structural study of 4-aminoantipyrine and six of its Schiff base
 derivatives
;
_journal_coeditor_code FN3185
_journal_issue 2
_journal_name_full 'Acta Crystallographica Section C'
_journal_page_first
;
;
_journal_paper_doi 10.1107/S2053229614027247
_journal_volume 71
_journal_year 2015
_chemical_formula_iupac 'C16 H19 N3 O3'
_chemical_formula_moiety 'C16 H19 N3 O3'
_chemical_formula_sum 'C16 H19 N3 O3'
_chemical_formula_weight 301.34
_chemical_name_systematic
;(<i>Z</i>)-Methyl
3-[(1,5-dimethyl-3-oxo-2-phenyl-2,3-dihydro-1<i>H</i>-pyrazol-4-yl)amino]but-2-enoate
;
_space_group_IT_number 14
_symmetry_cell_setting monoclinic
_symmetry_space_group_name_Hall '-P 2ybc'
_symmetry_space_group_name_H-M 'P 1 21/c 1'
_audit_creation_method 'WinGX routine CIF_UPDATE'
_cell_angle_alpha 90
_cell_angle_beta 106.655(4)
_cell_angle_gamma 90
_cell_formula_units_Z 4
_cell_length_a 11.2061(14)
_cell_length_b 7.4638(8)
_cell_length_c 19.044(2)
_cell_measurement_reflns_used 6999
_cell_measurement_temperature 173(2)
_cell_measurement_theta_max 28.25
_cell_measurement_theta_min 3.32
_cell_volume 1526.0(3)
_computing_cell_refinement
;
SAINT-Plus (Bruker, 2007)
;
_computing_data_collection
;
APEX3 (Bruker, 2007)
;
_computing_data_reduction
;
SAINT-Plus (Bruker 2007)
;
_computing_molecular_graphics
;
ORTEP-3 for Windows (Farrugia, 2012) and DIAMOND (Brandenburg,
1999)
;
_computing_publication_material
;
WinGX (Farrugia, 2012) and PLATON (Spek, 2009)
;
_computing_structure_refinement
;
SHELXL2014 (Sheldrick, 2008)
;
_computing_structure_solution
;
SHELXS97 (Sheldrick, 2008)
;
_diffrn_ambient_temperature 173(2)
_diffrn_measured_fraction_theta_full 0.997
_diffrn_measured_fraction_theta_max 0.998
_diffrn_measurement_device_type 'Bruker D8 Venture Photon'
_diffrn_measurement_method '\w scans'
_diffrn_radiation_type MoK\a
_diffrn_radiation_wavelength 0.71073
_diffrn_reflns_av_R_equivalents 0.0181
_diffrn_reflns_limit_h_max 14
_diffrn_reflns_limit_h_min -14
_diffrn_reflns_limit_k_max 8
_diffrn_reflns_limit_k_min -9
_diffrn_reflns_limit_l_max 25
_diffrn_reflns_limit_l_min -23
_diffrn_reflns_number 12126
_diffrn_reflns_theta_full 25.242
_diffrn_reflns_theta_max 27.995
_diffrn_reflns_theta_min 3.527
_diffrn_standards_number 0
_exptl_absorpt_coefficient_mu 0.092
_exptl_absorpt_correction_T_max 0.99
_exptl_absorpt_correction_T_min 0.96
_exptl_absorpt_correction_type multi-scan
_exptl_absorpt_process_details
;
(SADABS; Sheldrick, 1996)
;
_exptl_crystal_colour colourless
_exptl_crystal_density_diffrn 1.312
_exptl_crystal_description plate
_exptl_crystal_F_000 640
_exptl_crystal_size_max 0.42
_exptl_crystal_size_mid 0.33
_exptl_crystal_size_min 0.13
_refine_diff_density_max 0.32
_refine_diff_density_min -0.248
_refine_ls_extinction_method none
_refine_ls_goodness_of_fit_ref 1.043
_refine_ls_hydrogen_treatment mixed
_refine_ls_matrix_type full
_refine_ls_number_parameters 207
_refine_ls_number_reflns 3670
_refine_ls_number_restraints 0
_refine_ls_restrained_S_all 1.043
_refine_ls_R_factor_gt 0.0393
_refine_ls_shift/su_max 0.001
_refine_ls_structure_factor_coef Fsqd
_refine_ls_weighting_details 'w=1/[\s^2^(Fo^2^)+(0.0562P)^2^+0.4578P] where P=(Fo^2^+2Fc^2^)/3'
_refine_ls_weighting_scheme calc
_refine_ls_wR_factor_ref 0.1084
_reflns_number_gt 3114
_reflns_number_total 3670
_reflns_threshold_expression 'I > 2\s(I)'
_cod_data_source_file fn3185sup1.cif
_cod_data_source_block II
_cod_original_sg_symbol_H-M 'P 21/c'
_cod_database_code 2019778
_cod_database_fobs_code 2019778

loop_
_space_group_symop_operation_xyz
'x, y, z'
'-x, y+1/2, -z+1/2'
'-x, -y, -z'
'x, -y-1/2, z-1/2'

loop_
_atom_site_type_symbol
_atom_site_label
_atom_site_fract_x
_atom_site_fract_y
_atom_site_fract_z
_atom_site_U_iso_or_equiv
_atom_site_adp_type
_atom_site_calc_flag
_atom_site_occupancy
C C1 0.33084(10) 0.54325(15) 0.48152(6) 0.0223(2) Uani d 1
C C2 0.27364(10) 0.42379(15) 0.42209(6) 0.0222(2) Uani d 1
C C3 0.27806(10) 0.25393(15) 0.44904(6) 0.0215(2) Uani d 1
C C4 0.23794(12) 0.08445(16) 0.40829(7) 0.0300(3) Uani d 1
H H4A 0.1794 0.1114 0.3604 0.045 Uiso calc 1
H H4B 0.1971 0.0077 0.4362 0.045 Uiso calc 1
H H4C 0.3108 0.0224 0.4014 0.045 Uiso calc 1
C C5 0.40900(12) 0.11438(15) 0.56482(6) 0.0274(3) Uani d 1
H H5A 0.3791 -0.0026 0.5436 0.041 Uiso calc 1
H H5B 0.4079 0.1176 0.6161 0.041 Uiso calc 1
H H5C 0.4943 0.1336 0.5624 0.041 Uiso calc 1
C C6 0.36757(10) 0.49332(14) 0.61445(6) 0.0210(2) Uani d 1
C C7 0.28437(11) 0.42183(16) 0.64849(6) 0.0258(2) Uani d 1
H H7 0.2311 0.3258 0.6264 0.031 Uiso calc 1
C C8 0.27954(12) 0.49164(18) 0.71511(7) 0.0310(3) Uani d 1
H H8 0.223 0.4426 0.7388 0.037 Uiso calc 1
C C9 0.35629(12) 0.63190(17) 0.74739(7) 0.0311(3) Uani d 1
H H9 0.3514 0.6807 0.7926 0.037 Uiso calc 1
C C10 0.44014(12) 0.70079(17) 0.71360(7) 0.0320(3) Uani d 1
H H10 0.4935 0.7964 0.736 0.038 Uiso calc 1
C C11 0.44716(11) 0.63159(16) 0.64722(7) 0.0271(3) Uani d 1
H H11 0.5057 0.6783 0.6245 0.032 Uiso calc 1
C C12 0.11810(10) 0.58614(15) 0.32668(6) 0.0229(2) Uani d 1
C C13 0.05629(12) 0.64069(17) 0.38326(7) 0.0295(3) Uani d 1
H H13A 0.0234 0.5343 0.4014 0.044 Uiso calc 1
H H13B -0.0121 0.7235 0.3614 0.044 Uiso calc 1
H H13C 0.1171 0.7 0.424 0.044 Uiso calc 1
C C14 0.07240(11) 0.64379(16) 0.25596(6) 0.0255(2) Uani d 1
H H14 0.0037 0.724 0.2444 0.031 Uiso calc 1
C C15 0.12353(11) 0.58856(16) 0.19846(6) 0.0263(3) Uani d 1
C C16 0.11845(15) 0.6344(2) 0.07489(7) 0.0453(4) Uani d 1
H H16A 0.204 0.6798 0.0868 0.068 Uiso calc 1
H H16B 0.0677 0.6926 0.0302 0.068 Uiso calc 1
H H16C 0.1185 0.5046 0.0671 0.068 Uiso calc 1
N N1 0.36827(9) 0.43209(12) 0.54355(5) 0.0218(2) Uani d 1
N N2 0.32779(9) 0.25576(12) 0.52354(5) 0.0216(2) Uani d 1
N N3 0.21884(10) 0.47652(13) 0.34857(5) 0.0253(2) Uani d 1
H H3 0.2528(14) 0.447(2) 0.3147(9) 0.035(4) Uiso d 1
O O1 0.34267(8) 0.70732(11) 0.48366(5) 0.0302(2) Uani d 1
O O2 0.20659(9) 0.47876(12) 0.20326(5) 0.0332(2) Uani d 1
O O3 0.06747(9) 0.67266(14) 0.13427(5) 0.0355(2) Uani d 1

loop_
_atom_site_aniso_label
_atom_site_aniso_U_11
_atom_site_aniso_U_22
_atom_site_aniso_U_33
_atom_site_aniso_U_12
_atom_site_aniso_U_13
_atom_site_aniso_U_23
C1 0.0243(5) 0.0195(5) 0.0241(5) 0.0012(4) 0.0086(4) 0.0031(4)
C2 0.0260(5) 0.0209(5) 0.0202(5) 0.0036(4) 0.0073(4) 0.0026(4)
C3 0.0229(5) 0.0204(5) 0.0212(5) 0.0033(4) 0.0063(4) 0.0003(4)
C4 0.0391(7) 0.0209(5) 0.0253(6) 0.0030(5) 0.0015(5) -0.0028(4)
C5 0.0337(6) 0.0195(5) 0.0260(6) 0.0054(5) 0.0035(5) 0.0041(4)
C6 0.0216(5) 0.0188(5) 0.0203(5) 0.0033(4) 0.0026(4) 0.0004(4)
C7 0.0251(5) 0.0259(6) 0.0252(6) -0.0028(4) 0.0054(4) -0.0021(4)
C8 0.0312(6) 0.0364(7) 0.0273(6) 0.0017(5) 0.0111(5) 0.0001(5)
C9 0.0352(6) 0.0337(6) 0.0217(6) 0.0075(5) 0.0036(5) -0.0046(5)
C10 0.0334(6) 0.0281(6) 0.0288(6) -0.0026(5) -0.0002(5) -0.0064(5)
C11 0.0254(6) 0.0255(6) 0.0289(6) -0.0031(4) 0.0056(5) -0.0014(5)
C12 0.0247(5) 0.0184(5) 0.0248(6) -0.0021(4) 0.0056(4) 0.0002(4)
C13 0.0282(6) 0.0330(6) 0.0280(6) 0.0030(5) 0.0094(5) -0.0002(5)
C14 0.0245(5) 0.0240(5) 0.0256(6) 0.0018(4) 0.0037(4) 0.0035(4)
C15 0.0289(6) 0.0250(6) 0.0220(6) -0.0058(5) 0.0026(4) 0.0021(4)
C16 0.0520(9) 0.0604(10) 0.0236(6) -0.0095(7) 0.0108(6) 0.0056(6)
N1 0.0281(5) 0.0153(4) 0.0215(5) -0.0012(4) 0.0065(4) -0.0003(3)
N2 0.0292(5) 0.0146(4) 0.0198(4) 0.0006(4) 0.0048(4) 0.0006(3)
N3 0.0329(5) 0.0249(5) 0.0190(5) 0.0084(4) 0.0087(4) 0.0040(4)
O1 0.0402(5) 0.0173(4) 0.0325(5) -0.0024(3) 0.0092(4) 0.0034(3)
O2 0.0425(5) 0.0301(5) 0.0275(4) 0.0053(4) 0.0111(4) -0.0002(4)
O3 0.0349(5) 0.0464(6) 0.0231(4) -0.0012(4) 0.0048(4) 0.0098(4)

loop_
_atom_type_symbol
_atom_type_description
_atom_type_scat_dispersion_real
_atom_type_scat_dispersion_imag
_atom_type_scat_source
C C 0.0033 0.0016 'International Tables Vol C Tables 4.2.6.8 and 6.1.1.4'
H H 0 0 'International Tables Vol C Tables 4.2.6.8 and 6.1.1.4'
N N 0.0061 0.0033 'International Tables Vol C Tables 4.2.6.8 and 6.1.1.4'
O O 0.0106 0.006 'International Tables Vol C Tables 4.2.6.8 and 6.1.1.4'

loop_
_geom_angle_atom_site_label_1
_geom_angle_atom_site_label_2
_geom_angle_atom_site_label_3
_geom_angle
O1 C1 N1 123.77(10)
O1 C1 C2 131.43(11)
N1 C1 C2 104.70(9)
C3 C2 N3 126.17(10)
C3 C2 C1 108.67(10)
N3 C2 C1 125.13(10)
C2 C3 N2 109.96(10)
C2 C3 C4 128.51(10)
N2 C3 C4 121.53(10)
C3 C4 H4A 109.5
C3 C4 H4B 109.5
H4A C4 H4B 109.5
C3 C4 H4C 109.5
H4A C4 H4C 109.5
H4B C4 H4C 109.5
N2 C5 H5A 109.5
N2 C5 H5B 109.5
H5A C5 H5B 109.5
N2 C5 H5C 109.5
H5A C5 H5C 109.5
H5B C5 H5C 109.5
C7 C6 C11 120.47(11)
C7 C6 N1 120.39(10)
C11 C6 N1 119.06(10)
C6 C7 C8 119.41(11)
C6 C7 H7 120.3
C8 C7 H7 120.3
C9 C8 C7 120.59(12)
C9 C8 H8 119.7
C7 C8 H8 119.7
C10 C9 C8 119.64(11)
C10 C9 H9 120.2
C8 C9 H9 120.2
C9 C10 C11 120.61(12)
C9 C10 H10 119.7
C11 C10 H10 119.7
C10 C11 C6 119.24(11)
C10 C11 H11 120.4
C6 C11 H11 120.4
N3 C12 C14 122.39(11)
N3 C12 C13 117.29(10)
C14 C12 C13 120.31(11)
C12 C13 H13A 109.5
C12 C13 H13B 109.5
H13A C13 H13B 109.5
C12 C13 H13C 109.5
H13A C13 H13C 109.5
H13B C13 H13C 109.5
C12 C14 C15 122.91(11)
C12 C14 H14 118.5
C15 C14 H14 118.5
O2 C15 O3 121.51(11)
O2 C15 C14 126.67(11)
O3 C15 C14 111.82(11)
O3 C16 H16A 109.5
O3 C16 H16B 109.5
H16A C16 H16B 109.5
O3 C16 H16C 109.5
H16A C16 H16C 109.5
H16B C16 H16C 109.5
C1 N1 N2 109.19(8)
C1 N1 C6 121.65(9)
N2 N1 C6 117.80(9)
C3 N2 N1 107.09(8)
C3 N2 C5 123.70(9)
N1 N2 C5 115.16(9)
C12 N3 C2 123.92(10)
C12 N3 H3 115.2(10)
C2 N3 H3 120.6(10)
C15 O3 C16 115.58(11)

loop_
_geom_bond_atom_site_label_1
_geom_bond_atom_site_label_2
_geom_bond_distance
C1 O1 1.2312(14)
C1 N1 1.4057(14)
C1 C2 1.4390(16)
C2 C3 1.3633(15)
C2 N3 1.4141(14)
C3 N2 1.3677(14)
C3 C4 1.4848(16)
C4 H4A 0.98
C4 H4B 0.98
C4 H4C 0.98
C5 N2 1.4662(14)
C5 H5A 0.98
C5 H5B 0.98
C5 H5C 0.98
C6 C7 1.3860(16)
C6 C11 1.3895(16)
C6 N1 1.4276(14)
C7 C8 1.3868(17)
C7 H7 0.95
C8 C9 1.3822(18)
C8 H8 0.95
C9 C10 1.3812(19)
C9 H9 0.95
C10 C11 1.3887(18)
C10 H10 0.95
C11 H11 0.95
C12 N3 1.3593(15)
C12 C14 1.3659(16)
C12 C13 1.4948(16)
C13 H13A 0.98
C13 H13B 0.98
C13 H13C 0.98
C14 C15 1.4343(17)
C14 H14 0.95
C15 O2 1.2237(15)
C15 O3 1.3575(14)
C16 O3 1.4343(17)
C16 H16A 0.98
C16 H16B 0.98
C16 H16C 0.98
N1 N2 1.4086(12)
N3 H3 0.865(15)

loop_
_geom_hbond_atom_site_label_D
_geom_hbond_atom_site_label_H
_geom_hbond_atom_site_label_A
_geom_hbond_distance_DH
_geom_hbond_distance_HA
_geom_hbond_distance_DA
_geom_hbond_angle_DHA
N3 H3 O2 0.865(15) 2.048(16) 2.7312(13) 135.0(10)

loop_
_geom_torsion_atom_site_label_1
_geom_torsion_atom_site_label_2
_geom_torsion_atom_site_label_3
_geom_torsion_atom_site_label_4
_geom_torsion
O1 C1 C2 C3 -176.21(12)
N1 C1 C2 C3 0.18(12)
O1 C1 C2 N3 2.0(2)
N1 C1 C2 N3 178.38(10)
N3 C2 C3 N2 -174.40(10)
C1 C2 C3 N2 3.78(13)
N3 C2 C3 C4 5.9(2)
C1 C2 C3 C4 -175.94(11)
C11 C6 C7 C8 1.14(17)
N1 C6 C7 C8 -175.67(10)
C6 C7 C8 C9 0.34(18)
C7 C8 C9 C10 -1.23(19)
C8 C9 C10 C11 0.63(19)
C9 C10 C11 C6 0.83(19)
C7 C6 C11 C10 -1.73(17)
N1 C6 C11 C10 175.13(11)
N3 C12 C14 C15 2.42(18)
C13 C12 C14 C15 -176.63(11)
C12 C14 C15 O2 4.5(2)
C12 C14 C15 O3 -176.07(11)
O1 C1 N1 N2 172.80(10)
C2 C1 N1 N2 -3.94(11)
O1 C1 N1 C6 30.18(16)
C2 C1 N1 C6 -146.57(10)
C7 C6 N1 C1 112.10(12)
C11 C6 N1 C1 -64.76(14)
C7 C6 N1 N2 -27.50(14)
C11 C6 N1 N2 155.64(10)
C2 C3 N2 N1 -6.19(12)
C4 C3 N2 N1 173.56(10)
C2 C3 N2 C5 -143.89(11)
C4 C3 N2 C5 35.87(16)
C1 N1 N2 C3 6.29(12)
C6 N1 N2 C3 150.55(9)
C1 N1 N2 C5 148.07(10)
C6 N1 N2 C5 -67.67(12)
C14 C12 N3 C2 175.65(11)
C13 C12 N3 C2 -5.27(17)
C3 C2 N3 C12 115.01(14)
C1 C2 N3 C12 -62.89(16)
O2 C15 O3 C16 -4.56(17)
C14 C15 O3 C16 176.01(11)
